data_4020210
loop_
_publ_author_name
'Eric J. Stoner'
'Michael S. Allen'
'Alan C. Christesen'
'Rodger F. Henry'
'L. Steven Hollis'
'Robert Keyes'
'Ian Marsden'
'Tamara C. Rehm'
'Sandeep G. Shiroor'
'Niru B. Soni'
'Kent D. Stewart'

_journal_name_full 'Journal of Organic Chemistry'
_journal_page_first 3332
_journal_page_last 3335
_journal_paper_doi 10.1021/jo0500131
_journal_volume 70
_journal_year 2005
_chemical_absolute_configuration syn
_chemical_formula_moiety 'C34 H42 N2 O7'
_chemical_formula_sum 'C34 H42 N2 O7'
_chemical_formula_weight 590.70
_space_group_IT_number 19
_symmetry_cell_setting orthorhombic
_symmetry_space_group_name_Hall 'P 2ac 2ab'
_symmetry_space_group_name_H-M 'P 21 21 21'
_cell_angle_alpha 90.00
_cell_angle_beta 90.00
_cell_angle_gamma 90.00
_cell_formula_units_Z 4
_cell_length_a 10.4915(3)
_cell_length_b 16.6596(4)
_cell_length_c 17.7783(4)
_cell_measurement_temperature 293(2)
_cell_volume 3107.37(14)
_diffrn_ambient_temperature 293(2)
_exptl_crystal_density_diffrn 1.263
_cod_database_code 4020210

loop_
_symmetry_equiv_pos_as_xyz
'x, y, z'
'-x+1/2, -y, z+1/2'
'-x, y+1/2, -z+1/2'
'x+1/2, -y+1/2, -z'

loop_
_atom_site_label
_atom_site_type_symbol
_atom_site_fract_x
_atom_site_fract_y
_atom_site_fract_z
_atom_site_U_iso_or_equiv
_atom_site_adp_type
_atom_site_occupancy
_atom_site_symmetry_multiplicity
_atom_site_calc_flag
_atom_site_refinement_flags
_atom_site_disorder_assembly
_atom_site_disorder_group
O3 O 0.1844(2) 0.46384(12) 0.78998(12) 0.0494(6) Uani 1 1 d . . .
N1 N 0.2537(3) 0.2613(2) 0.6981(2) 0.0614(9) Uani 1 1 d . . .
O7 O 0.3192(2) 0.36235(17) 0.62614(13) 0.0670(7) Uani 1 1 d . . .
C23 C -0.0481(3) 0.27001(19) 0.96125(17) 0.0497(8) Uani 1 1 d . . .
H23 H -0.0709 0.2688 1.0147 0.060 Uiso 1 1 calc R . .
O6 O 0.0301(3) 0.16315(14) 0.71677(15) 0.0708(7) Uani 1 1 d . . .
O4 O 0.0246(3) 0.34247(14) 0.94867(14) 0.0656(7) Uani 1 1 d . . .
O5 O -0.3034(2) 0.20417(14) 0.82885(13) 0.0639(7) Uani 1 1 d . . .
C24 C 0.1046(4) 0.0629(2) 0.9738(2) 0.0565(9) Uani 1 1 d . . .
C31 C -0.1717(3) 0.27259(19) 0.91692(17) 0.0476(8) Uani 1 1 d . . .
H31 H -0.2304 0.3092 0.9427 0.057 Uiso 1 1 calc R . .
C13 C -0.0962(3) 0.38884(17) 0.84222(16) 0.0423(7) Uani 1 1 d . . .
C14 C -0.0112(3) 0.40040(17) 0.89686(17) 0.0450(8) Uani 1 1 d . . .
C1 C 0.2836(3) 0.4361(2) 0.7391(2) 0.0535(9) Uani 1 1 d . . .
H1 H 0.3371 0.3968 0.7653 0.064 Uiso 1 1 calc R . .
C25 C 0.0380(3) 0.19893(18) 0.94672(16) 0.0477(8) Uani 1 1 d . . .
C12 C 0.1976(4) 0.45077(19) 0.86469(19) 0.0507(8) Uani 1 1 d . . .
C8 C 0.0331(3) 0.2864(2) 0.64928(16) 0.0484(8) Uani 1 1 d . . .
H8 H -0.0286 0.3302 0.6441 0.058 Uiso 1 1 calc R . .
C21 C -0.1493(3) 0.30462(17) 0.83745(16) 0.0420(7) Uani 1 1 d . . .
H21 H -0.0822 0.2712 0.8152 0.050 Uiso 1 1 calc R . .
C10 C 0.0762(3) 0.47211(18) 0.90630(17) 0.0488(8) Uani 1 1 d . . .
H10 H 0.0370 0.5186 0.8817 0.059 Uiso 1 1 calc R . .
C7 C 0.1462(3) 0.31615(18) 0.69850(18) 0.0478(8) Uani 1 1 d . . .
H7 H 0.1165 0.3230 0.7504 0.057 Uiso 1 1 calc R . .
C18 C -0.1777(3) 0.20474(18) 0.68070(17) 0.0499(8) Uani 1 1 d . . .
H18 H -0.1994 0.1557 0.7083 0.060 Uiso 1 1 calc R . .
C2 C 0.2156(3) 0.3944(2) 0.67303(18) 0.0505(8) Uani 1 1 d . . .
C26 C 0.0224(3) 0.12860(19) 0.98688(18) 0.0503(8) Uani 1 1 d . . .
H26 H -0.0422 0.1245 1.0225 0.060 Uiso 1 1 calc R . .
N2 N 0.2176(3) 0.1412(2) 0.87938(18) 0.0763(9) Uani 1 1 d . . .
C16 C -0.2162(4) 0.1908(2) 0.59752(19) 0.0690(11) Uani 1 1 d . . .
H16A H -0.2048 0.2397 0.5696 0.104 Uiso 1 1 calc R . .
H16B H -0.3040 0.1748 0.5952 0.104 Uiso 1 1 calc R . .
H16C H -0.1637 0.1495 0.5763 0.104 Uiso 1 1 calc R . .
C15 C -0.1308(4) 0.4529(2) 0.7859(2) 0.0635(10) Uani 1 1 d . . .
H15A H -0.0708 0.4963 0.7893 0.095 Uiso 1 1 calc R . .
H15B H -0.2149 0.4726 0.7965 0.095 Uiso 1 1 calc R . .
H15C H -0.1287 0.4306 0.7361 0.095 Uiso 1 1 calc R . .
C17 C -0.0332(3) 0.21517(19) 0.68633(17) 0.0484(8) Uani 1 1 d . . .
C19 C -0.2738(3) 0.28260(19) 0.79671(18) 0.0496(8) Uani 1 1 d . . .
C28 C 0.1388(4) 0.2016(2) 0.8946(2) 0.0626(10) Uani 1 1 d . . .
H28 H 0.1515 0.2494 0.8688 0.075 Uiso 1 1 calc R . .
O2 O 0.2912(3) 0.4224(2) 0.89231(16) 0.0865(9) Uani 1 1 d . . .
C3 C 0.3662(4) 0.5072(2) 0.7151(2) 0.0704(11) Uani 1 1 d . . .
H3A H 0.4224 0.4897 0.6751 0.085 Uiso 1 1 calc R . .
H3B H 0.3110 0.5485 0.6947 0.085 Uiso 1 1 calc R . .
C20 C -0.2626(3) 0.2718(2) 0.71191(18) 0.0507(8) Uani 1 1 d . . .
H20A H -0.2322 0.3221 0.6911 0.061 Uiso 1 1 calc R . .
H20B H -0.3479 0.2634 0.6924 0.061 Uiso 1 1 calc R . .
C22 C -0.3860(3) 0.3389(3) 0.8137(2) 0.0709(11) Uani 1 1 d . . .
H22A H -0.4647 0.3102 0.8077 0.106 Uiso 1 1 calc R . .
H22B H -0.3841 0.3836 0.7796 0.106 Uiso 1 1 calc R . .
H22C H -0.3794 0.3581 0.8645 0.106 Uiso 1 1 calc R . .
C4 C 0.1365(4) 0.4527(2) 0.6267(2) 0.0665(10) Uani 1 1 d . . .
H4A H 0.1914 0.4923 0.6046 0.100 Uiso 1 1 calc R . .
H4B H 0.0753 0.4787 0.6586 0.100 Uiso 1 1 calc R . .
H4C H 0.0929 0.4239 0.5876 0.100 Uiso 1 1 calc R . .
C32 C 0.1789(6) -0.0715(3) 1.0002(4) 0.1000(17) Uani 1 1 d . . .
H32 H 0.1729 -0.1190 1.0273 0.120 Uiso 1 1 calc R . .
O1 O 0.4323(3) 0.2474(2) 0.6225(2) 0.1016(11) Uani 1 1 d . . .
C35 C 0.2830(5) 0.0058(3) 0.9046(3) 0.0941(15) Uani 1 1 d . . .
H35 H 0.3447 0.0099 0.8673 0.113 Uiso 1 1 calc R . .
C29 C 0.1998(4) 0.0713(2) 0.9193(2) 0.0648(10) Uani 1 1 d . . .
C30 C -0.2433(4) 0.1942(2) 0.9003(2) 0.0621(10) Uani 1 1 d . . .
H30A H -0.1844 0.1494 0.8989 0.075 Uiso 1 1 calc R . .
H30B H -0.3066 0.1840 0.9389 0.075 Uiso 1 1 calc R . .
C11 C 0.1020(5) 0.4932(2) 0.9888(2) 0.0693(11) Uani 1 1 d . . .
H11A H 0.1394 0.4479 1.0137 0.104 Uiso 1 1 calc R . .
H11B H 0.0232 0.5071 1.0131 0.104 Uiso 1 1 calc R . .
H11C H 0.1595 0.5380 0.9913 0.104 Uiso 1 1 calc R . .
C33 C 0.0952(5) -0.0105(2) 1.0147(3) 0.0796(13) Uani 1 1 d . . .
H33 H 0.0324 -0.0169 1.0512 0.095 Uiso 1 1 calc R . .
C5 C 0.4465(4) 0.5442(2) 0.7768(3) 0.0846(13) Uani 1 1 d . . .
H5A H 0.3919 0.5683 0.8137 0.127 Uiso 1 1 calc R . .
H5B H 0.5013 0.5844 0.7556 0.127 Uiso 1 1 calc R . .
H5C H 0.4974 0.5033 0.8001 0.127 Uiso 1 1 calc R . .
C6 C 0.3434(4) 0.2845(3) 0.6477(2) 0.0699(11) Uani 1 1 d . . .
C34 C 0.2720(7) -0.0636(3) 0.9459(4) 0.110(2) Uani 1 1 d . . .
H34 H 0.3281 -0.1058 0.9372 0.132 Uiso 1 1 calc R . .
C9 C 0.0768(4) 0.2602(3) 0.5699(2) 0.0789(12) Uani 1 1 d . . .
H9A H 0.1195 0.2094 0.5731 0.118 Uiso 1 1 calc R . .
H9B H 0.1340 0.2997 0.5498 0.118 Uiso 1 1 calc R . .
H9C H 0.0038 0.2553 0.5376 0.118 Uiso 1 1 calc R . .
H1N H 0.251(4) 0.210(3) 0.714(3) 0.098(16) Uiso 1 1 d . . .

loop_
_atom_site_aniso_label
_atom_site_aniso_U_11
_atom_site_aniso_U_22
_atom_site_aniso_U_33
_atom_site_aniso_U_23
_atom_site_aniso_U_13
_atom_site_aniso_U_12
O3 0.0513(13) 0.0507(12) 0.0461(13) 0.0067(10) -0.0017(11) 0.0081(11)
N1 0.0503(18) 0.055(2) 0.079(2) -0.0029(17) -0.0023(17) 0.0152(15)
O7 0.0532(15) 0.0886(19) 0.0592(14) -0.0043(13) 0.0115(13) 0.0041(14)
C23 0.065(2) 0.0444(18) 0.0395(16) 0.0041(14) -0.0044(16) -0.0011(17)
O6 0.0746(17) 0.0500(14) 0.0879(18) 0.0027(13) -0.0151(16) 0.0152(13)
O4 0.0796(17) 0.0444(13) 0.0730(15) 0.0150(12) -0.0331(14) -0.0123(13)
O5 0.0712(15) 0.0609(14) 0.0595(14) 0.0056(12) -0.0053(13) -0.0226(13)
C24 0.071(2) 0.0438(19) 0.055(2) 0.0013(17) -0.026(2) -0.0043(18)
C31 0.0528(19) 0.0444(17) 0.0456(17) 0.0000(14) 0.0080(16) -0.0005(15)
C13 0.0470(18) 0.0382(17) 0.0416(17) -0.0011(14) -0.0009(16) 0.0008(14)
C14 0.057(2) 0.0362(16) 0.0423(17) -0.0005(14) -0.0016(16) 0.0065(15)
C1 0.0451(19) 0.0529(19) 0.062(2) 0.0049(16) 0.0053(17) 0.0090(16)
C25 0.059(2) 0.0471(19) 0.0368(16) 0.0037(14) -0.0043(16) -0.0050(17)
C12 0.051(2) 0.0464(19) 0.055(2) 0.0023(15) -0.0089(18) -0.0016(17)
C8 0.0502(19) 0.0549(19) 0.0402(17) 0.0007(14) 0.0032(15) 0.0107(17)
C21 0.0432(17) 0.0407(16) 0.0422(16) -0.0029(14) 0.0015(14) 0.0058(14)
C10 0.067(2) 0.0362(17) 0.0437(18) -0.0012(14) -0.0115(17) -0.0019(15)
C7 0.0486(19) 0.0514(18) 0.0435(18) 0.0023(15) -0.0002(15) 0.0097(16)
C18 0.063(2) 0.0399(16) 0.0471(17) -0.0042(14) -0.0043(17) -0.0044(16)
C2 0.0454(19) 0.062(2) 0.0443(18) 0.0071(16) 0.0061(16) 0.0047(16)
C26 0.056(2) 0.051(2) 0.0443(17) 0.0073(15) -0.0061(16) -0.0047(17)
N2 0.072(2) 0.094(3) 0.062(2) 0.0045(19) 0.0070(18) 0.016(2)
C16 0.082(3) 0.066(2) 0.059(2) -0.0166(18) -0.010(2) -0.008(2)
C15 0.075(2) 0.055(2) 0.060(2) 0.0081(18) -0.017(2) -0.0064(19)
C17 0.061(2) 0.0454(18) 0.0393(16) -0.0126(15) -0.0043(16) 0.0091(18)
C19 0.0486(19) 0.0456(18) 0.055(2) -0.0047(16) -0.0008(16) -0.0027(15)
C28 0.069(2) 0.063(2) 0.056(2) 0.0137(18) 0.0033(19) 0.004(2)
O2 0.0644(17) 0.123(2) 0.0718(18) 0.0201(17) -0.0160(15) 0.0214(18)
C3 0.069(3) 0.062(2) 0.080(3) 0.001(2) 0.011(2) -0.010(2)
C20 0.0484(19) 0.0490(19) 0.0547(19) -0.0023(16) -0.0086(16) -0.0016(15)
C22 0.051(2) 0.089(3) 0.073(2) -0.014(2) 0.001(2) 0.012(2)
C4 0.067(2) 0.071(2) 0.062(2) 0.0205(19) 0.002(2) 0.002(2)
C32 0.117(4) 0.051(3) 0.132(5) 0.000(3) -0.063(4) 0.009(3)
O1 0.0602(17) 0.119(3) 0.126(3) -0.045(2) 0.0079(18) 0.0258(18)
C35 0.090(3) 0.097(4) 0.096(3) -0.031(3) -0.028(3) 0.031(3)
C29 0.070(3) 0.064(2) 0.061(2) -0.0082(19) -0.016(2) 0.009(2)
C30 0.064(2) 0.055(2) 0.066(2) 0.0055(18) -0.001(2) -0.0088(18)
C11 0.104(3) 0.053(2) 0.050(2) -0.0038(17) -0.013(2) -0.009(2)
C33 0.092(3) 0.054(2) 0.092(3) 0.008(2) -0.035(3) -0.003(2)
C5 0.063(3) 0.064(2) 0.127(4) -0.009(2) -0.007(3) -0.005(2)
C6 0.053(2) 0.078(3) 0.079(3) -0.025(2) -0.008(2) 0.010(2)
C34 0.123(5) 0.066(3) 0.140(5) -0.034(4) -0.064(4) 0.028(3)
C9 0.078(3) 0.112(3) 0.046(2) -0.013(2) 0.007(2) 0.001(2)

loop_
_geom_bond_atom_site_label_1
_geom_bond_atom_site_label_2
_geom_bond_distance
_geom_bond_site_symmetry_2
_geom_bond_publ_flag
O3 C12 1.353(4) . ?
O3 C1 1.455(4) . ?
N1 C6 1.355(5) . ?
N1 C7 1.452(4) . ?
O7 C6 1.376(5) . ?
O7 C2 1.470(4) . ?
C23 O4 1.446(4) . ?
C23 C25 1.512(5) . ?
C23 C31 1.518(5) . ?
O6 C17 1.219(4) . ?
O4 C14 1.386(4) . ?
O5 C30 1.428(4) . ?
O5 C19 1.459(4) . ?
C24 C29 1.398(5) . ?
C24 C26 1.413(5) . ?
C24 C33 1.426(5) . ?
C31 C21 1.528(4) . ?
C31 C30 1.534(5) . ?
C13 C14 1.333(4) . ?
C13 C15 1.507(4) . ?
C13 C21 1.512(4) . ?
C14 C10 1.516(4) . ?
C1 C3 1.529(5) . ?
C1 C2 1.540(5) . ?
C25 C26 1.382(4) . ?
C25 C28 1.407(5) . ?
C12 O2 1.195(4) . ?
C12 C10 1.515(5) . ?
C8 C17 1.524(5) . ?
C8 C9 1.546(5) . ?
C8 C7 1.556(5) . ?
C21 C19 1.538(4) . ?
C10 C11 1.532(5) . ?
C7 C2 1.560(4) . ?
C18 C17 1.529(5) . ?
C18 C20 1.533(5) . ?
C18 C16 1.550(5) . ?
C2 C4 1.520(5) . ?
N2 C28 1.329(5) . ?
N2 C29 1.375(5) . ?
C19 C20 1.523(5) . ?
C19 C22 1.535(5) . ?
C3 C5 1.513(6) . ?
C32 C33 1.367(7) . ?
C32 C34 1.379(8) . ?
O1 C6 1.206(4) . ?
C35 C34 1.375(8) . ?
C35 C29 1.422(6) . ?

loop_
_cod_related_entry_id
_cod_related_entry_database
_cod_related_entry_code
1 ChemSpider 9608166
